data_1505935
loop_
_publ_author_name
'Yang, Yong-Hua'
'Shi, Min'

_publ_section_title
;
 A stereoselective synthetic route to 1,6-Dioxaspiro[4.4]non-3-en-2-ones
 from cyclopropyl alkyl ketones and alpha-ketoesters.
;
_journal_issue 8
_journal_name_full 'Organic letters'
_journal_page_first 1709
_journal_page_last 1712
_journal_paper_doi 10.1021/ol060415a
_journal_volume 8
_journal_year 2006
_chemical_formula_sum 'C22 H22 O3'
_chemical_formula_weight 334.40
_chemical_name_systematic
; 
 ? 
;
_space_group_IT_number 15
_symmetry_cell_setting monoclinic
_symmetry_space_group_name_Hall '-C 2yc'
_symmetry_space_group_name_H-M 'C 1 2/c 1'
_atom_sites_solution_hydrogens geom
_atom_sites_solution_primary direct
_atom_sites_solution_secondary difmap
_audit_creation_method SHELXL-97
_cell_angle_alpha 90.00
_cell_angle_beta 101.178(2)
_cell_angle_gamma 90.00
_cell_formula_units_Z 8
_cell_length_a 15.4115(17)
_cell_length_b 15.2733(17)
_cell_length_c 15.5755(18)
_cell_measurement_reflns_used 2820
_cell_measurement_temperature 293(2)
_cell_measurement_theta_max 46.548
_cell_measurement_theta_min 4.926
_cell_volume 3596.7(7)
_computing_cell_refinement 'Bruker SMART'
_computing_data_collection 'Bruker SMART'
_computing_data_reduction 'Bruker SHELXTL'
_computing_molecular_graphics 'Bruker SHELXTL'
_computing_publication_material 'Bruker SHELXTL'
_computing_structure_refinement 'SHELXL-97 (Sheldrick, 1997)'
_computing_structure_solution 'SHELXS-97 (Sheldrick, 1990)'
_diffrn_ambient_temperature 293(2)
_diffrn_measured_fraction_theta_full 0.994
_diffrn_measured_fraction_theta_max 0.994
_diffrn_measurement_device_type 'CCD area detector'
_diffrn_measurement_method 'phi and omega scans'
_diffrn_radiation_monochromator graphite
_diffrn_radiation_source 'fine-focus sealed tube'
_diffrn_radiation_type MoK\a
_diffrn_radiation_wavelength 0.71073
_diffrn_reflns_av_R_equivalents 0.1245
_diffrn_reflns_av_sigmaI/netI 0.0798
_diffrn_reflns_limit_h_max 19
_diffrn_reflns_limit_h_min -19
_diffrn_reflns_limit_k_max 16
_diffrn_reflns_limit_k_min -19
_diffrn_reflns_limit_l_max 19
_diffrn_reflns_limit_l_min -18
_diffrn_reflns_number 10521
_diffrn_reflns_theta_full 27.00
_diffrn_reflns_theta_max 27.00
_diffrn_reflns_theta_min 1.90
_exptl_absorpt_coefficient_mu 0.081
_exptl_absorpt_correction_T_max 1.00000
_exptl_absorpt_correction_T_min 0.62969
_exptl_absorpt_correction_type empirical
_exptl_crystal_colour colorless
_exptl_crystal_density_diffrn 1.235
_exptl_crystal_density_method 'not measured'
_exptl_crystal_F_000 1424
_exptl_crystal_size_max 0.503
_exptl_crystal_size_mid 0.361
_exptl_crystal_size_min 0.160
_refine_diff_density_max 0.229
_refine_diff_density_min -0.197
_refine_diff_density_rms 0.046
_refine_ls_extinction_coef 0.0021(4)
_refine_ls_extinction_expression Fc^*^=kFc[1+0.001xFc^2^\l^3^/sin(2\q)]^-1/4^
_refine_ls_extinction_method SHELXL
_refine_ls_goodness_of_fit_ref 0.902
_refine_ls_hydrogen_treatment constr
_refine_ls_matrix_type full
_refine_ls_number_parameters 228
_refine_ls_number_reflns 3908
_refine_ls_number_restraints 0
_refine_ls_restrained_S_all 0.902
_refine_ls_R_factor_all 0.0762
_refine_ls_R_factor_gt 0.0526
_refine_ls_shift/su_max 0.000
_refine_ls_shift/su_mean 0.000
_refine_ls_structure_factor_coef Fsqd
_refine_ls_weighting_details 'calc w=1/[\s^2^(Fo^2^)+(0.0694P)^2^+0.0000P] where P=(Fo^2^+2Fc^2^)/3'
_refine_ls_weighting_scheme calc
_refine_ls_wR_factor_gt 0.1355
_refine_ls_wR_factor_ref 0.1451
_reflns_number_gt 2395
_reflns_number_total 3908
_reflns_threshold_expression >2sigma(I)
_cod_data_source_file ol060415asi20060216_073546.cif
_cod_data_source_block cd25430
_cod_depositor_comments
;
The following automatic conversions were performed:

'_symmetry_cell_setting' value 'Monoclinic' changed to 'monoclinic'
according to /home/saulius/struct/CIF-dictionaries/cif_core.dic
dictionary named 'cif_core.dic' version 2.4.1 from 2010-06-29.

Automatic conversion script
Id: cif_fix_values 1715 2011-07-08 13:25:40Z adriana 
;
_cod_original_sg_symbol_H-M C2/c
_cod_database_code 1505935

loop_
_symmetry_equiv_pos_as_xyz
'x, y, z'
'-x, y, -z+1/2'
'x+1/2, y+1/2, z'
'-x+1/2, y+1/2, -z+1/2'
'-x, -y, -z'
'x, -y, z-1/2'
'-x+1/2, -y+1/2, -z'
'x+1/2, -y+1/2, z-1/2'

loop_
_atom_site_label
_atom_site_type_symbol
_atom_site_fract_x
_atom_site_fract_y
_atom_site_fract_z
_atom_site_U_iso_or_equiv
_atom_site_adp_type
_atom_site_occupancy
_atom_site_symmetry_multiplicity
_atom_site_calc_flag
_atom_site_refinement_flags
O1 O 0.16850(7) -0.02531(8) -0.12582(8) 0.0666(4) Uani 1 1 d .
O2 O 0.12727(6) 0.02306(7) -0.00532(7) 0.0559(3) Uani 1 1 d .
O3 O 0.11890(7) 0.13859(8) 0.08783(8) 0.0659(4) Uani 1 1 d .
C1 C 0.18665(10) 0.01270(11) -0.05781(11) 0.0512(4) Uani 1 1 d .
C2 C 0.27008(9) 0.05640(10) -0.01619(10) 0.0460(4) Uani 1 1 d .
C3 C 0.25954(8) 0.08914(10) 0.05989(10) 0.0463(4) Uani 1 1 d .
C4 C 0.16916(9) 0.06568(11) 0.07524(10) 0.0507(4) Uani 1 1 d .
C5 C 0.16506(9) 0.00451(12) 0.15220(10) 0.0542(4) Uani 1 1 d .
H5 H 0.2025 0.0304 0.2041 0.065 Uiso 1 1 calc R
C6 C 0.06946(11) 0.01788(14) 0.16152(13) 0.0730(6) Uani 1 1 d .
H6A H 0.0295 -0.0182 0.1204 0.088 Uiso 1 1 calc R
H6B H 0.0616 0.0049 0.2205 0.088 Uiso 1 1 calc R
C7 C 0.05546(11) 0.11335(16) 0.14073(15) 0.0822(6) Uani 1 1 d .
H7A H -0.0043 0.1234 0.1089 0.099 Uiso 1 1 calc R
H7B H 0.0644 0.1475 0.1942 0.099 Uiso 1 1 calc R
C8 C 0.34794(9) 0.05678(11) -0.05796(10) 0.0499(4) Uani 1 1 d .
C9 C 0.39962(10) 0.13041(12) -0.05902(12) 0.0593(5) Uani 1 1 d .
H9 H 0.3844 0.1825 -0.0347 0.071 Uiso 1 1 calc R
C10 C 0.47380(11) 0.12681(14) -0.09616(13) 0.0731(6) Uani 1 1 d .
H10 H 0.5084 0.1766 -0.0966 0.088 Uiso 1 1 calc R
C11 C 0.49699(11) 0.05098(17) -0.13228(13) 0.0773(6) Uani 1 1 d .
H11 H 0.5479 0.0489 -0.1560 0.093 Uiso 1 1 calc R
C12 C 0.44560(12) -0.02162(14) -0.13353(13) 0.0751(6) Uani 1 1 d .
H12 H 0.4606 -0.0729 -0.1594 0.090 Uiso 1 1 calc R
C13 C 0.37186(11) -0.01942(12) -0.09683(11) 0.0619(5) Uani 1 1 d .
H13 H 0.3372 -0.0694 -0.0978 0.074 Uiso 1 1 calc R
C14 C 0.32417(9) 0.13770(11) 0.12655(10) 0.0524(4) Uani 1 1 d .
H14A H 0.3834 0.1241 0.1181 0.063 Uiso 1 1 calc R
H14B H 0.3191 0.1167 0.1842 0.063 Uiso 1 1 calc R
C15 C 0.31288(11) 0.23610(11) 0.12450(12) 0.0653(5) Uani 1 1 d .
H15A H 0.3081 0.2566 0.0648 0.078 Uiso 1 1 calc R
H15B H 0.2583 0.2509 0.1434 0.078 Uiso 1 1 calc R
C16 C 0.38881(14) 0.28228(15) 0.18241(15) 0.0903(7) Uani 1 1 d .
H16A H 0.3958 0.2600 0.2410 0.136 Uiso 1 1 calc R
H16B H 0.3769 0.3440 0.1825 0.136 Uiso 1 1 calc R
H16C H 0.4422 0.2723 0.1607 0.136 Uiso 1 1 calc R
C17 C 0.19702(10) -0.08682(12) 0.14443(10) 0.0563(4) Uani 1 1 d .
C18 C 0.14937(15) -0.14904(14) 0.08912(13) 0.0815(6) Uani 1 1 d .
H18 H 0.0947 -0.1344 0.0553 0.098 Uiso 1 1 calc R
C19 C 0.1827(2) -0.23172(15) 0.08441(16) 0.1058(8) Uani 1 1 d .
H19 H 0.1504 -0.2725 0.0469 0.127 Uiso 1 1 calc R
C20 C 0.26228(18) -0.25519(16) 0.13371(17) 0.0997(8) Uani 1 1 d .
H20 H 0.2840 -0.3116 0.1301 0.120 Uiso 1 1 calc R
C21 C 0.30927(14) -0.19577(14) 0.18775(16) 0.0870(6) Uani 1 1 d .
H21 H 0.3639 -0.2112 0.2212 0.104 Uiso 1 1 calc R
C22 C 0.27713(11) -0.11279(12) 0.19368(12) 0.0661(5) Uani 1 1 d .
H22 H 0.3101 -0.0730 0.2319 0.079 Uiso 1 1 calc R

loop_
_atom_site_aniso_label
_atom_site_aniso_U_11
_atom_site_aniso_U_22
_atom_site_aniso_U_33
_atom_site_aniso_U_23
_atom_site_aniso_U_13
_atom_site_aniso_U_12
O1 0.0588(7) 0.0823(9) 0.0555(8) -0.0081(6) 0.0031(6) -0.0050(6)
O2 0.0392(5) 0.0759(8) 0.0511(7) -0.0001(5) 0.0050(5) -0.0077(5)
O3 0.0453(6) 0.0727(8) 0.0811(9) -0.0006(6) 0.0159(6) 0.0087(5)
C1 0.0490(9) 0.0572(10) 0.0456(9) 0.0046(8) 0.0045(7) 0.0007(7)
C2 0.0408(8) 0.0464(9) 0.0503(9) 0.0073(7) 0.0079(6) 0.0023(6)
C3 0.0381(7) 0.0481(9) 0.0516(9) 0.0075(7) 0.0060(6) 0.0016(6)
C4 0.0391(8) 0.0595(10) 0.0527(10) -0.0018(7) 0.0069(7) -0.0007(7)
C5 0.0435(8) 0.0725(12) 0.0470(9) -0.0022(8) 0.0099(7) -0.0085(7)
C6 0.0476(9) 0.1071(17) 0.0682(12) 0.0009(11) 0.0209(8) -0.0063(9)
C7 0.0490(10) 0.1101(19) 0.0931(15) -0.0148(12) 0.0273(10) 0.0036(10)
C8 0.0427(8) 0.0537(10) 0.0527(9) 0.0097(7) 0.0077(7) 0.0063(7)
C9 0.0475(9) 0.0619(11) 0.0700(11) 0.0053(8) 0.0149(8) 0.0021(7)
C10 0.0507(10) 0.0895(15) 0.0814(14) 0.0161(11) 0.0185(9) -0.0058(9)
C11 0.0479(10) 0.1095(18) 0.0784(13) 0.0101(12) 0.0219(9) 0.0158(11)
C12 0.0599(11) 0.0869(15) 0.0797(14) -0.0035(11) 0.0163(10) 0.0221(10)
C13 0.0552(9) 0.0605(11) 0.0701(12) 0.0032(9) 0.0126(8) 0.0097(8)
C14 0.0386(7) 0.0609(10) 0.0552(10) 0.0034(8) 0.0026(7) 0.0016(7)
C15 0.0534(9) 0.0646(12) 0.0717(12) -0.0145(9) -0.0028(8) 0.0067(8)
C16 0.0806(13) 0.0782(14) 0.1003(16) -0.0240(12) -0.0121(11) -0.0082(11)
C17 0.0597(10) 0.0619(11) 0.0485(9) 0.0024(8) 0.0131(8) -0.0146(8)
C18 0.0922(14) 0.0723(14) 0.0704(13) 0.0030(10) -0.0082(10) -0.0236(11)
C19 0.152(2) 0.0613(14) 0.0922(17) -0.0049(12) -0.0059(16) -0.0289(14)
C20 0.128(2) 0.0624(15) 0.1082(19) -0.0011(13) 0.0205(16) 0.0007(13)
C21 0.0799(13) 0.0685(15) 0.1103(18) 0.0067(12) 0.0127(12) 0.0018(11)
C22 0.0573(10) 0.0674(13) 0.0719(12) 0.0014(9) 0.0086(9) -0.0118(8)

loop_
_atom_type_symbol
_atom_type_description
_atom_type_scat_dispersion_real
_atom_type_scat_dispersion_imag
_atom_type_scat_source
C C 0.0033 0.0016 'International Tables Vol C Tables 4.2.6.8 and 6.1.1.4'
H H 0.0000 0.0000 'International Tables Vol C Tables 4.2.6.8 and 6.1.1.4'
O O 0.0106 0.0060 'International Tables Vol C Tables 4.2.6.8 and 6.1.1.4'

loop_
_geom_angle_atom_site_label_1
_geom_angle_atom_site_label_2
_geom_angle_atom_site_label_3
_geom_angle
C1 O2 C4 109.67(11)
C4 O3 C7 108.84(14)
O1 C1 O2 121.69(14)
O1 C1 C2 129.94(15)
O2 C1 C2 108.36(13)
C3 C2 C8 130.22(14)
C3 C2 C1 108.35(13)
C8 C2 C1 121.40(14)
C2 C3 C14 129.04(13)
C2 C3 C4 109.31(13)
C14 C3 C4 121.56(13)
O3 C4 O2 108.34(11)
O3 C4 C3 112.97(13)
O2 C4 C3 103.92(12)
O3 C4 C5 105.63(12)
O2 C4 C5 108.95(13)
C3 C4 C5 116.79(12)
C17 C5 C6 118.30(14)
C17 C5 C4 116.28(13)
C6 C5 C4 100.40(13)
C17 C5 H5 107.0
C6 C5 H5 107.0
C4 C5 H5 107.0
C7 C6 C5 102.20(14)
C7 C6 H6A 111.3
C5 C6 H6A 111.3
C7 C6 H6B 111.3
C5 C6 H6B 111.3
H6A C6 H6B 109.2
O3 C7 C6 107.27(14)
O3 C7 H7A 110.3
C6 C7 H7A 110.3
O3 C7 H7B 110.3
C6 C7 H7B 110.3
H7A C7 H7B 108.5
C9 C8 C13 118.25(15)
C9 C8 C2 122.04(15)
C13 C8 C2 119.71(15)
C10 C9 C8 120.00(17)
C10 C9 H9 120.0
C8 C9 H9 120.0
C11 C10 C9 120.75(18)
C11 C10 H10 119.6
C9 C10 H10 119.6
C12 C11 C10 119.94(17)
C12 C11 H11 120.0
C10 C11 H11 120.0
C11 C12 C13 120.16(19)
C11 C12 H12 119.9
C13 C12 H12 119.9
C12 C13 C8 120.87(17)
C12 C13 H13 119.6
C8 C13 H13 119.6
C3 C14 C15 114.92(12)
C3 C14 H14A 108.5
C15 C14 H14A 108.5
C3 C14 H14B 108.5
C15 C14 H14B 108.5
H14A C14 H14B 107.5
C16 C15 C14 112.31(15)
C16 C15 H15A 109.1
C14 C15 H15A 109.1
C16 C15 H15B 109.1
C14 C15 H15B 109.1
H15A C15 H15B 107.9
C15 C16 H16A 109.5
C15 C16 H16B 109.5
H16A C16 H16B 109.5
C15 C16 H16C 109.5
H16A C16 H16C 109.5
H16B C16 H16C 109.5
C22 C17 C18 117.10(18)
C22 C17 C5 119.85(14)
C18 C17 C5 123.05(16)
C19 C18 C17 120.2(2)
C19 C18 H18 119.9
C17 C18 H18 119.9
C20 C19 C18 121.2(2)
C20 C19 H19 119.4
C18 C19 H19 119.4
C21 C20 C19 119.3(2)
C21 C20 H20 120.3
C19 C20 H20 120.3
C20 C21 C22 120.5(2)
C20 C21 H21 119.8
C22 C21 H21 119.8
C21 C22 C17 121.65(17)
C21 C22 H22 119.2
C17 C22 H22 119.2

loop_
_geom_bond_atom_site_label_1
_geom_bond_atom_site_label_2
_geom_bond_distance
O1 C1 1.1927(18)
O2 C1 1.3495(18)
O2 C4 1.4495(17)
O3 C4 1.3918(18)
O3 C7 1.448(2)
C1 C2 1.482(2)
C2 C3 1.325(2)
C2 C8 1.472(2)
C3 C14 1.490(2)
C3 C4 1.5015(19)
C4 C5 1.531(2)
C5 C17 1.492(2)
C5 C6 1.522(2)
C5 H5 0.9800
C6 C7 1.500(3)
C6 H6A 0.9700
C6 H6B 0.9700
C7 H7A 0.9700
C7 H7B 0.9700
C8 C9 1.380(2)
C8 C13 1.394(2)
C9 C10 1.379(2)
C9 H9 0.9300
C10 C11 1.365(3)
C10 H10 0.9300
C11 C12 1.361(3)
C11 H11 0.9300
C12 C13 1.368(2)
C12 H12 0.9300
C13 H13 0.9300
C14 C15 1.513(2)
C14 H14A 0.9700
C14 H14B 0.9700
C15 C16 1.507(2)
C15 H15A 0.9700
C15 H15B 0.9700
C16 H16A 0.9600
C16 H16B 0.9600
C16 H16C 0.9600
C17 C22 1.379(2)
C17 C18 1.393(2)
C18 C19 1.371(3)
C18 H18 0.9300
C19 C20 1.363(3)
C19 H19 0.9300
C20 C21 1.349(3)
C20 H20 0.9300
C21 C22 1.370(3)
C21 H21 0.9300
C22 H22 0.9300

loop_
_geom_torsion_atom_site_label_1
_geom_torsion_atom_site_label_2
_geom_torsion_atom_site_label_3
_geom_torsion_atom_site_label_4
_geom_torsion
C4 O2 C1 O1 175.77(15)
C4 O2 C1 C2 -5.16(16)
O1 C1 C2 C3 -179.37(18)
O2 C1 C2 C3 1.66(17)
O1 C1 C2 C8 -0.8(3)
O2 C1 C2 C8 -179.82(13)
C8 C2 C3 C14 0.7(3)
C1 C2 C3 C14 179.04(15)
C8 C2 C3 C4 -175.94(15)
C1 C2 C3 C4 2.41(17)
C7 O3 C4 O2 92.22(15)
C7 O3 C4 C3 -153.21(14)
C7 O3 C4 C5 -24.39(16)
C1 O2 C4 O3 126.73(13)
C1 O2 C4 C3 6.35(15)
C1 O2 C4 C5 -118.82(13)
C2 C3 C4 O3 -122.51(14)
C14 C3 C4 O3 60.56(18)
C2 C3 C4 O2 -5.31(16)
C14 C3 C4 O2 177.76(13)
C2 C3 C4 C5 114.68(16)
C14 C3 C4 C5 -62.2(2)
O3 C4 C5 C17 167.06(12)
O2 C4 C5 C17 50.87(16)
C3 C4 C5 C17 -66.41(19)
O3 C4 C5 C6 38.15(16)
O2 C4 C5 C6 -78.04(15)
C3 C4 C5 C6 164.68(14)
C17 C5 C6 C7 -163.93(15)
C4 C5 C6 C7 -36.34(18)
C4 O3 C7 C6 0.26(19)
C5 C6 C7 O3 23.74(19)
C3 C2 C8 C9 -43.6(2)
C1 C2 C8 C9 138.19(16)
C3 C2 C8 C13 135.39(18)
C1 C2 C8 C13 -42.8(2)
C13 C8 C9 C10 -1.4(2)
C2 C8 C9 C10 177.66(15)
C8 C9 C10 C11 0.1(3)
C9 C10 C11 C12 1.4(3)
C10 C11 C12 C13 -1.5(3)
C11 C12 C13 C8 0.2(3)
C9 C8 C13 C12 1.3(2)
C2 C8 C13 C12 -177.81(15)
C2 C3 C14 C15 100.17(19)
C4 C3 C14 C15 -83.57(19)
C3 C14 C15 C16 -170.25(15)
C6 C5 C17 C22 -133.76(17)
C4 C5 C17 C22 106.61(17)
C6 C5 C17 C18 46.1(2)
C4 C5 C17 C18 -73.6(2)
C22 C17 C18 C19 -0.7(3)
C5 C17 C18 C19 179.46(19)
C17 C18 C19 C20 0.5(4)
C18 C19 C20 C21 -0.4(4)
C19 C20 C21 C22 0.5(4)
C20 C21 C22 C17 -0.8(3)
C18 C17 C22 C21 0.9(3)
C5 C17 C22 C21 -179.28(17)
